data_7062408
loop_
_publ_author_name
'Middya, Puspendu'
'Karmakar, Mainak'
'Gomila, Rosa M.'
'Drew, Michael G. B.'
'Frontera, Antonio'
'Chattopadhyay, Shouvik'

_publ_section_title
;
 The importance of spodium bonds, H-bonds and \p-stacking interactions in
 the solid state structures of four zinc complexes with tetradentate
 secondary diamine ligands
;
_journal_issue 19
_journal_name_full 'New Journal of Chemistry'
_journal_page_first 9346
_journal_page_last 9363
_journal_paper_doi 10.1039/D2NJ05490F
_journal_volume 47
_journal_year 2023
_chemical_formula_sum 'C21 H24 Cl2 N2 O6 Zn2'
_chemical_formula_weight 602.10
_space_group_crystal_system orthorhombic
_space_group_IT_number 61
_space_group_name_Hall '-P 2ac 2ab'
_space_group_name_H-M_alt 'P b c a'
_atom_sites_solution_hydrogens mixed
_audit_creation_method SHELXL-2018/3
_audit_update_record
;
2023-03-30 deposited with the CCDC.	2023-04-03 downloaded from the CCDC.
;
_cell_angle_alpha 90
_cell_angle_beta 90
_cell_angle_gamma 90
_cell_formula_units_Z 8
_cell_length_a 12.6975(7)
_cell_length_b 16.8418(10)
_cell_length_c 22.4492(13)
_cell_measurement_reflns_used 900
_cell_measurement_temperature 273(2)
_cell_measurement_theta_max 31.719
_cell_measurement_theta_min 2.204
_cell_volume 4800.7(5)
_computing_cell_refinement 'SAINT (Bruker, 2000)'
_computing_data_collection 'SMART (Bruker, 2000)'
_computing_data_reduction SAINT
_computing_molecular_graphics 'Ortep-3 for Windows (Farrugia, 1999) and CAMERON (Watkin et al., 1993)'
_computing_publication_material 'PLATON (Spek, 2003)'
_computing_structure_refinement 'SHELXL-2018/3 (Sheldrick, 2018)'
_computing_structure_solution 'SHELXT 2014/5 (Sheldrick, 2014)'
_diffrn_ambient_temperature 273(2)
_diffrn_measured_fraction_theta_full 0.999
_diffrn_measured_fraction_theta_max 0.977
_diffrn_measurement_device_type 'BRUKER D8 QUEST AREA DETECTOR'
_diffrn_radiation_type MoK\a
_diffrn_radiation_wavelength 0.71073
_diffrn_reflns_av_R_equivalents 0.0545
_diffrn_reflns_av_unetI/netI 0.0454
_diffrn_reflns_Laue_measured_fraction_full 0.999
_diffrn_reflns_Laue_measured_fraction_max 0.977
_diffrn_reflns_limit_h_max 18
_diffrn_reflns_limit_h_min -18
_diffrn_reflns_limit_k_max 23
_diffrn_reflns_limit_k_min -24
_diffrn_reflns_limit_l_max 33
_diffrn_reflns_limit_l_min -33
_diffrn_reflns_number 53112
_diffrn_reflns_point_group_measured_fraction_full 0.999
_diffrn_reflns_point_group_measured_fraction_max 0.977
_diffrn_reflns_theta_full 25.242
_diffrn_reflns_theta_max 31.719
_diffrn_reflns_theta_min 2.204
_exptl_absorpt_coefficient_mu 2.261
_exptl_absorpt_correction_T_max 0.636
_exptl_absorpt_correction_T_min 0.448
_exptl_absorpt_correction_type multi-scan
_exptl_absorpt_process_details SADABS
_exptl_crystal_colour colourless
_exptl_crystal_density_diffrn 1.666
_exptl_crystal_description BLOCK
_exptl_crystal_F_000 2448
_exptl_crystal_size_max 0.4
_exptl_crystal_size_mid 0.3
_exptl_crystal_size_min 0.2
_refine_diff_density_max 0.437
_refine_diff_density_min -0.539
_refine_diff_density_rms 0.074
_refine_ls_extinction_coef 0.0009(2)
_refine_ls_extinction_expression Fc^*^=kFc[1+0.001xFc^2^\l^3^/sin(2\q)]^-1/4^
_refine_ls_extinction_method 'SHELXL-2018/3 (Sheldrick 2018)'
_refine_ls_goodness_of_fit_ref 1.011
_refine_ls_hydrogen_treatment mixed
_refine_ls_matrix_type full
_refine_ls_number_parameters 306
_refine_ls_number_reflns 7949
_refine_ls_number_restraints 0
_refine_ls_restrained_S_all 1.011
_refine_ls_R_factor_all 0.0953
_refine_ls_R_factor_gt 0.0414
_refine_ls_shift/su_max 0.002
_refine_ls_shift/su_mean 0.000
_refine_ls_structure_factor_coef Fsqd
_refine_ls_weighting_details 'w=1/[\s^2^(Fo^2^)+(0.0743P)^2^+0.3267P] where P=(Fo^2^+2Fc^2^)/3'
_refine_ls_weighting_scheme calc
_refine_ls_wR_factor_gt 0.1080
_refine_ls_wR_factor_ref 0.1380
_reflns_Friedel_coverage 0.000
_reflns_number_gt 4846
_reflns_number_total 8135
_reflns_threshold_expression 'I > 2\s(I)'
_cod_data_source_file d2nj05490f2.cif
_cod_data_source_block 3
_cod_depositor_comments 'Adding full bibliography for 7062406--7062409.cif.'
_cod_database_code 7062408
_shelx_shelxl_version_number 2018/3
_shelx_space_group_comment
;
The symmetry employed for this shelxl refinement is uniquely defined
by the following loop, which should always be used as a source of
symmetry information in preference to the above space-group names.
They are only intended as comments.
;

loop_
_space_group_symop_operation_xyz
'x, y, z'
'x+1/2, -y+1/2, -z'
'-x, y+1/2, -z+1/2'
'-x+1/2, -y, z+1/2'
'-x, -y, -z'
'-x-1/2, y-1/2, z'
'x, -y-1/2, z-1/2'
'x-1/2, y, -z-1/2'

loop_
_atom_site_label
_atom_site_type_symbol
_atom_site_fract_x
_atom_site_fract_y
_atom_site_fract_z
_atom_site_U_iso_or_equiv
_atom_site_adp_type
_atom_site_occupancy
_atom_site_site_symmetry_order
_atom_site_calc_flag
_atom_site_refinement_flags_posn
_atom_site_refinement_flags_adp
_atom_site_refinement_flags_occupancy
_atom_site_disorder_assembly
_atom_site_disorder_group
Zn1 Zn 0.55152(2) 0.67785(2) 0.69731(2) 0.03853(11) Uani 1 1 d . . . . .
Zn2 Zn 0.34144(2) 0.60409(2) 0.69077(2) 0.03666(11) Uani 1 1 d . . . . .
Cl1 Cl 0.68526(9) 0.38153(7) 0.47781(4) 0.0844(3) Uani 1 1 d . . . . .
Cl2 Cl 0.52229(10) 0.61995(9) 1.00869(4) 0.1020(4) Uani 1 1 d . . . . .
N1 N 0.66779(17) 0.69132(14) 0.63212(10) 0.0396(5) Uani 1 1 d . . . . .
N2 N 0.61584(15) 0.75533(12) 0.75861(10) 0.0351(5) Uani 1 1 d . . . . .
O1 O 0.47865(14) 0.58980(11) 0.65117(9) 0.0419(4) Uani 1 1 d . . . . .
O2 O 0.42576(14) 0.65174(12) 0.75505(8) 0.0433(4) Uani 1 1 d . . . . .
O3 O 0.44901(13) 0.76449(11) 0.65558(9) 0.0449(5) Uani 1 1 d . . . . .
O4 O 0.29178(13) 0.70390(11) 0.65488(8) 0.0397(4) Uani 1 1 d . . . . .
O5 O 0.25240(15) 0.51083(12) 0.69467(8) 0.0464(5) Uani 1 1 d . . . . .
O6 O 0.17163(14) 0.59256(11) 0.75544(9) 0.0449(5) Uani 1 1 d . . . . .
C1 C 0.52632(19) 0.54292(16) 0.61105(11) 0.0376(6) Uani 1 1 d . . . . .
C2 C 0.4980(2) 0.46308(17) 0.60584(13) 0.0503(7) Uani 1 1 d . . . . .
H2 H 0.444810 0.442845 0.629942 0.060 Uiso 1 1 calc R U . . .
C3 C 0.5473(3) 0.4139(2) 0.56575(15) 0.0581(8) Uani 1 1 d . . . . .
H3 H 0.527645 0.360841 0.562909 0.070 Uiso 1 1 calc R U . . .
C4 C 0.6248(3) 0.4430(2) 0.53034(14) 0.0555(8) Uani 1 1 d . . . . .
C5 C 0.6554(2) 0.5220(2) 0.53419(13) 0.0532(8) Uani 1 1 d . . . . .
H5 H 0.708905 0.541112 0.509837 0.064 Uiso 1 1 calc R U . . .
C6 C 0.6057(2) 0.57278(17) 0.57462(12) 0.0415(6) Uani 1 1 d . . . . .
C7 C 0.6309(2) 0.65958(18) 0.57395(13) 0.0489(7) Uani 1 1 d . . . . .
H7A H 0.684876 0.669176 0.544251 0.059 Uiso 1 1 calc R U . . .
H7B H 0.568415 0.688625 0.561930 0.059 Uiso 1 1 calc R U . . .
C8 C 0.7047(2) 0.77436(18) 0.62611(14) 0.0529(7) Uani 1 1 d . . . . .
H8A H 0.647803 0.806477 0.610314 0.063 Uiso 1 1 calc R U . . .
H8B H 0.762178 0.775924 0.597645 0.063 Uiso 1 1 calc R U . . .
C9 C 0.7417(2) 0.81026(19) 0.68426(14) 0.0500(7) Uani 1 1 d . . . . .
H9A H 0.778999 0.859119 0.675352 0.060 Uiso 1 1 calc R U . . .
H9B H 0.791938 0.774082 0.702266 0.060 Uiso 1 1 calc R U . . .
C10 C 0.6566(2) 0.82865(16) 0.73005(14) 0.0470(7) Uani 1 1 d . . . . .
H10A H 0.685365 0.863438 0.760414 0.056 Uiso 1 1 calc R U . . .
H10B H 0.599040 0.856331 0.710696 0.056 Uiso 1 1 calc R U . . .
C11 C 0.5422(2) 0.77377(17) 0.80772(12) 0.0436(6) Uani 1 1 d . . . . .
H11A H 0.481117 0.800648 0.791423 0.052 Uiso 1 1 calc R U . . .
H11B H 0.576438 0.810036 0.835148 0.052 Uiso 1 1 calc R U . . .
C12 C 0.5061(2) 0.70197(16) 0.84161(12) 0.0401(6) Uani 1 1 d . . . . .
C13 C 0.5304(2) 0.6924(2) 0.90152(13) 0.0520(7) Uani 1 1 d . . . . .
H13 H 0.574449 0.728656 0.920331 0.062 Uiso 1 1 calc R U . . .
C14 C 0.4898(3) 0.6295(2) 0.93318(13) 0.0595(9) Uani 1 1 d . . . . .
C15 C 0.4254(2) 0.5749(2) 0.90683(14) 0.0565(8) Uani 1 1 d . . . . .
H15 H 0.397135 0.533336 0.928961 0.068 Uiso 1 1 calc R U . . .
C16 C 0.4027(2) 0.58216(18) 0.84674(13) 0.0456(7) Uani 1 1 d . . . . .
H16 H 0.359474 0.544754 0.828507 0.055 Uiso 1 1 calc R U . . .
C17 C 0.44307(18) 0.64407(16) 0.81340(11) 0.0362(6) Uani 1 1 d . . . . .
C18 C 0.35391(19) 0.76042(15) 0.64185(11) 0.0372(5) Uani 1 1 d . . . . .
C19 C 0.3069(2) 0.8280(2) 0.60684(15) 0.0588(9) Uani 1 1 d . . . . .
H19A H 0.233851 0.817365 0.599337 0.088 Uiso 0.5 1 calc R U P . .
H19B H 0.313454 0.876323 0.629218 0.088 Uiso 0.5 1 calc R U P . .
H19C H 0.343561 0.833382 0.569647 0.088 Uiso 0.5 1 calc R U P . .
H19D H 0.360060 0.867349 0.599465 0.088 Uiso 0.5 1 calc R U P . .
H19E H 0.280456 0.808391 0.569584 0.088 Uiso 0.5 1 calc R U P . .
H19F H 0.250350 0.851332 0.629155 0.088 Uiso 0.5 1 calc R U P . .
C20 C 0.17558(18) 0.52868(15) 0.72851(12) 0.0367(6) Uani 1 1 d . . . . .
C21 C 0.0891(2) 0.46728(16) 0.73477(15) 0.0505(7) Uani 1 1 d . . . . .
H21A H 0.119695 0.416510 0.743611 0.076 Uiso 1 1 calc R U . . .
H21B H 0.050178 0.463954 0.698184 0.076 Uiso 1 1 calc R U . . .
H21C H 0.042520 0.482459 0.766485 0.076 Uiso 1 1 calc R U . . .
H1N1 H 0.726(3) 0.6640(19) 0.6446(13) 0.061 Uiso 1 1 d . U . . .
H2N2 H 0.667(2) 0.7303(19) 0.7765(14) 0.061 Uiso 1 1 d . U . . .

loop_
_atom_site_aniso_label
_atom_site_aniso_U_11
_atom_site_aniso_U_22
_atom_site_aniso_U_33
_atom_site_aniso_U_23
_atom_site_aniso_U_13
_atom_site_aniso_U_12
Zn1 0.03250(17) 0.0397(2) 0.04343(19) -0.00375(13) 0.00269(12) -0.01023(12)
Zn2 0.02795(16) 0.03518(19) 0.0468(2) -0.00262(13) -0.00007(11) -0.00517(12)
Cl1 0.0860(7) 0.0970(8) 0.0701(6) -0.0370(5) -0.0054(5) 0.0370(6)
Cl2 0.0924(8) 0.1725(13) 0.0409(5) 0.0117(6) -0.0043(5) -0.0099(8)
N1 0.0316(11) 0.0412(13) 0.0462(13) 0.0061(10) 0.0015(9) -0.0021(9)
N2 0.0286(10) 0.0309(11) 0.0459(12) -0.0015(9) -0.0033(8) 0.0014(8)
O1 0.0322(9) 0.0417(11) 0.0518(11) -0.0123(8) 0.0062(8) -0.0047(8)
O2 0.0381(9) 0.0538(12) 0.0380(10) -0.0003(9) -0.0025(8) -0.0147(8)
O3 0.0341(9) 0.0414(11) 0.0592(12) 0.0065(9) -0.0048(8) -0.0035(8)
O4 0.0300(8) 0.0409(10) 0.0481(11) 0.0031(8) -0.0007(7) -0.0007(8)
O5 0.0375(10) 0.0382(11) 0.0635(13) -0.0103(9) 0.0093(8) -0.0080(8)
O6 0.0404(10) 0.0339(10) 0.0604(12) -0.0069(9) 0.0059(9) -0.0034(8)
C1 0.0328(12) 0.0424(15) 0.0375(13) -0.0028(11) -0.0044(10) 0.0032(11)
C2 0.0533(17) 0.0447(17) 0.0529(18) -0.0074(13) -0.0009(13) -0.0027(14)
C3 0.067(2) 0.0456(18) 0.062(2) -0.0120(15) -0.0098(17) 0.0053(15)
C4 0.0572(18) 0.062(2) 0.0471(17) -0.0187(15) -0.0100(14) 0.0207(16)
C5 0.0434(15) 0.072(2) 0.0444(16) -0.0058(15) 0.0023(12) 0.0073(14)
C6 0.0375(13) 0.0492(16) 0.0377(14) -0.0025(12) -0.0009(11) 0.0003(12)
C7 0.0500(16) 0.0543(18) 0.0424(15) 0.0053(13) 0.0064(12) -0.0063(14)
C8 0.0510(16) 0.0466(17) 0.0611(19) 0.0129(15) 0.0057(14) -0.0119(14)
C9 0.0362(14) 0.0435(17) 0.070(2) 0.0022(14) 0.0008(13) -0.0144(12)
C10 0.0407(14) 0.0328(14) 0.0676(19) 0.0008(13) -0.0046(13) -0.0054(11)
C11 0.0393(14) 0.0361(15) 0.0554(17) -0.0105(12) -0.0018(12) 0.0011(11)
C12 0.0357(13) 0.0424(15) 0.0421(14) -0.0072(12) 0.0006(11) 0.0032(11)
C13 0.0468(15) 0.067(2) 0.0424(16) -0.0134(14) 0.0000(12) -0.0024(14)
C14 0.0505(17) 0.094(3) 0.0345(15) 0.0001(16) 0.0010(13) 0.0088(17)
C15 0.0493(17) 0.070(2) 0.0497(18) 0.0161(16) 0.0084(14) 0.0023(15)
C16 0.0386(14) 0.0482(17) 0.0501(16) 0.0017(13) 0.0055(12) -0.0030(12)
C17 0.0282(11) 0.0417(15) 0.0387(14) -0.0016(11) 0.0018(9) 0.0030(11)
C18 0.0353(12) 0.0374(14) 0.0389(13) -0.0004(11) 0.0032(10) 0.0037(11)
C19 0.0428(16) 0.058(2) 0.076(2) 0.0245(17) -0.0016(15) 0.0020(14)
C20 0.0278(11) 0.0321(14) 0.0500(15) 0.0031(11) -0.0030(10) -0.0014(10)
C21 0.0377(14) 0.0356(15) 0.078(2) -0.0007(14) 0.0066(14) -0.0070(11)

loop_
_atom_type_symbol
_atom_type_description
_atom_type_scat_dispersion_real
_atom_type_scat_dispersion_imag
_atom_type_scat_source
C C 0.0033 0.0016 'International Tables Vol C Tables 4.2.6.8 and 6.1.1.4'
H H 0.0000 0.0000 'International Tables Vol C Tables 4.2.6.8 and 6.1.1.4'
N N 0.0061 0.0033 'International Tables Vol C Tables 4.2.6.8 and 6.1.1.4'
O O 0.0106 0.0060 'International Tables Vol C Tables 4.2.6.8 and 6.1.1.4'
Cl Cl 0.1484 0.1585 'International Tables Vol C Tables 4.2.6.8 and 6.1.1.4'
Zn Zn 0.2839 1.4301 'International Tables Vol C Tables 4.2.6.8 and 6.1.1.4'

loop_
_geom_angle_atom_site_label_1
_geom_angle_atom_site_label_2
_geom_angle_atom_site_label_3
_geom_angle
_geom_angle_site_symmetry_1
_geom_angle_site_symmetry_3
_geom_angle_publ_flag
O1 Zn1 N2 168.86(8) . . ?
O1 Zn1 N1 92.51(8) . . ?
N2 Zn1 N1 96.81(9) . . ?
O1 Zn1 O2 79.39(7) . . ?
N2 Zn1 O2 91.25(8) . . ?
N1 Zn1 O2 171.90(8) . . ?
O1 Zn1 O3 89.86(8) . . ?
N2 Zn1 O3 95.75(8) . . ?
N1 Zn1 O3 92.77(8) . . ?
O2 Zn1 O3 87.21(7) . . ?
O1 Zn1 O6 94.56(7) . 8_657 ?
N2 Zn1 O6 80.14(7) . 8_657 ?
N1 Zn1 O6 85.64(8) . 8_657 ?
O2 Zn1 O6 94.98(7) . 8_657 ?
O3 Zn1 O6 175.36(7) . 8_657 ?
O1 Zn1 Zn2 41.80(5) . . ?
N2 Zn1 Zn2 131.13(6) . . ?
N1 Zn1 Zn2 130.55(6) . . ?
O2 Zn1 Zn2 41.85(5) . . ?
O3 Zn1 Zn2 73.66(5) . . ?
O6 Zn1 Zn2 110.65(5) 8_657 . ?
O5 Zn2 O4 121.61(8) . . ?
O5 Zn2 O2 127.96(8) . . ?
O4 Zn2 O2 97.25(8) . . ?
O5 Zn2 O1 115.93(8) . . ?
O4 Zn2 O1 101.71(8) . . ?
O2 Zn2 O1 84.24(8) . . ?
O5 Zn2 Zn1 150.23(6) . . ?
O4 Zn2 Zn1 87.15(5) . . ?
O2 Zn2 Zn1 45.48(5) . . ?
O1 Zn2 Zn1 43.41(5) . . ?
C8 N1 C7 111.1(2) . . ?
C8 N1 Zn1 112.94(18) . . ?
C7 N1 Zn1 110.67(16) . . ?
C8 N1 H1N1 104(2) . . ?
C7 N1 H1N1 110(2) . . ?
Zn1 N1 H1N1 107.7(19) . . ?
C11 N2 C10 111.6(2) . . ?
C11 N2 Zn1 112.31(15) . . ?
C10 N2 Zn1 112.08(17) . . ?
C11 N2 H2N2 103(2) . . ?
C10 N2 H2N2 110(2) . . ?
Zn1 N2 H2N2 107(2) . . ?
C1 O1 Zn2 140.66(16) . . ?
C1 O1 Zn1 124.49(16) . . ?
Zn2 O1 Zn1 94.79(8) . . ?
C17 O2 Zn2 140.34(17) . . ?
C17 O2 Zn1 120.01(15) . . ?
Zn2 O2 Zn1 92.66(8) . . ?
C18 O3 Zn1 130.58(17) . . ?
C18 O4 Zn2 122.36(16) . . ?
C20 O5 Zn2 106.42(16) . . ?
C20 O6 Zn1 141.29(16) . 8_557 ?
O1 C1 C6 120.6(2) . . ?
O1 C1 C2 120.4(2) . . ?
C6 C1 C2 119.0(3) . . ?
C3 C2 C1 121.2(3) . . ?
C3 C2 H2 119.4 . . ?
C1 C2 H2 119.4 . . ?
C4 C3 C2 119.8(3) . . ?
C4 C3 H3 120.1 . . ?
C2 C3 H3 120.1 . . ?
C3 C4 C5 120.8(3) . . ?
C3 C4 Cl1 120.0(3) . . ?
C5 C4 Cl1 119.2(3) . . ?
C4 C5 C6 120.1(3) . . ?
C4 C5 H5 120.0 . . ?
C6 C5 H5 120.0 . . ?
C1 C6 C5 119.2(3) . . ?
C1 C6 C7 120.9(2) . . ?
C5 C6 C7 119.7(3) . . ?
N1 C7 C6 114.2(2) . . ?
N1 C7 H7A 108.7 . . ?
C6 C7 H7A 108.7 . . ?
N1 C7 H7B 108.7 . . ?
C6 C7 H7B 108.7 . . ?
H7A C7 H7B 107.6 . . ?
N1 C8 C9 113.4(2) . . ?
N1 C8 H8A 108.9 . . ?
C9 C8 H8A 108.9 . . ?
N1 C8 H8B 108.9 . . ?
C9 C8 H8B 108.9 . . ?
H8A C8 H8B 107.7 . . ?
C8 C9 C10 116.3(2) . . ?
C8 C9 H9A 108.2 . . ?
C10 C9 H9A 108.2 . . ?
C8 C9 H9B 108.2 . . ?
C10 C9 H9B 108.2 . . ?
H9A C9 H9B 107.4 . . ?
N2 C10 C9 111.7(2) . . ?
N2 C10 H10A 109.3 . . ?
C9 C10 H10A 109.3 . . ?
N2 C10 H10B 109.3 . . ?
C9 C10 H10B 109.3 . . ?
H10A C10 H10B 107.9 . . ?
N2 C11 C12 113.7(2) . . ?
N2 C11 H11A 108.8 . . ?
C12 C11 H11A 108.8 . . ?
N2 C11 H11B 108.8 . . ?
C12 C11 H11B 108.8 . . ?
H11A C11 H11B 107.7 . . ?
C13 C12 C17 118.7(3) . . ?
C13 C12 C11 121.1(3) . . ?
C17 C12 C11 120.2(2) . . ?
C14 C13 C12 120.4(3) . . ?
C14 C13 H13 119.8 . . ?
C12 C13 H13 119.8 . . ?
C15 C14 C13 121.3(3) . . ?
C15 C14 Cl2 119.9(3) . . ?
C13 C14 Cl2 118.9(3) . . ?
C14 C15 C16 119.1(3) . . ?
C14 C15 H15 120.4 . . ?
C16 C15 H15 120.4 . . ?
C17 C16 C15 121.1(3) . . ?
C17 C16 H16 119.4 . . ?
C15 C16 H16 119.4 . . ?
O2 C17 C16 122.9(2) . . ?
O2 C17 C12 117.8(2) . . ?
C16 C17 C12 119.3(3) . . ?
O3 C18 O4 125.8(2) . . ?
O3 C18 C19 118.1(2) . . ?
O4 C18 C19 116.1(2) . . ?
C18 C19 H19A 109.5 . . ?
C18 C19 H19B 109.5 . . ?
H19A C19 H19B 109.5 . . ?
C18 C19 H19C 109.5 . . ?
H19A C19 H19C 109.5 . . ?
H19B C19 H19C 109.5 . . ?
H19D C19 H19E 109.5 . . ?
H19D C19 H19F 109.5 . . ?
H19E C19 H19F 109.5 . . ?
O6 C20 O5 122.0(2) . . ?
O6 C20 C21 121.3(2) . . ?
O5 C20 C21 116.7(2) . . ?
C20 C21 H21A 109.5 . . ?
C20 C21 H21B 109.5 . . ?
H21A C21 H21B 109.5 . . ?
C20 C21 H21C 109.5 . . ?
H21A C21 H21C 109.5 . . ?
H21B C21 H21C 109.5 . . ?

loop_
_geom_bond_atom_site_label_1
_geom_bond_atom_site_label_2
_geom_bond_distance
_geom_bond_site_symmetry_2
_geom_bond_publ_flag
Zn1 O1 2.0318(18) . ?
Zn1 N2 2.065(2) . ?
Zn1 N1 2.091(2) . ?
Zn1 O2 2.1031(18) . ?
Zn1 O3 2.1683(18) . ?
Zn1 O6 2.3483(19) 8_657 ?
Zn1 Zn2 2.9462(4) . ?
Zn2 O5 1.9373(19) . ?
Zn2 O4 1.9678(18) . ?
Zn2 O2 1.9679(18) . ?
Zn2 O1 1.9708(18) . ?
Cl1 C4 1.747(3) . ?
Cl2 C14 1.752(3) . ?
N1 C8 1.481(4) . ?
N1 C7 1.487(4) . ?
N1 H1N1 0.92(3) . ?
N2 C11 1.478(3) . ?
N2 C10 1.485(3) . ?
N2 H2N2 0.87(3) . ?
O1 C1 1.342(3) . ?
O2 C17 1.335(3) . ?
O3 C18 1.248(3) . ?
O4 C18 1.270(3) . ?
O5 C20 1.272(3) . ?
O6 C20 1.235(3) . ?
C1 C6 1.392(4) . ?
C1 C2 1.397(4) . ?
C2 C3 1.374(4) . ?
C2 H2 0.9300 . ?
C3 C4 1.357(5) . ?
C3 H3 0.9300 . ?
C4 C5 1.388(5) . ?
C5 C6 1.398(4) . ?
C5 H5 0.9300 . ?
C6 C7 1.497(4) . ?
C7 H7A 0.9700 . ?
C7 H7B 0.9700 . ?
C8 C9 1.513(4) . ?
C8 H8A 0.9700 . ?
C8 H8B 0.9700 . ?
C9 C10 1.523(4) . ?
C9 H9A 0.9700 . ?
C9 H9B 0.9700 . ?
C10 H10A 0.9700 . ?
C10 H10B 0.9700 . ?
C11 C12 1.501(4) . ?
C11 H11A 0.9700 . ?
C11 H11B 0.9700 . ?
C12 C13 1.389(4) . ?
C12 C17 1.411(4) . ?
C13 C14 1.375(5) . ?
C13 H13 0.9300 . ?
C14 C15 1.366(5) . ?
C15 C16 1.385(4) . ?
C15 H15 0.9300 . ?
C16 C17 1.382(4) . ?
C16 H16 0.9300 . ?
C18 C19 1.506(4) . ?
C19 H19A 0.9600 . ?
C19 H19B 0.9600 . ?
C19 H19C 0.9600 . ?
C19 H19D 0.9600 . ?
C19 H19E 0.9600 . ?
C19 H19F 0.9600 . ?
C20 C21 1.515(3) . ?
C21 H21A 0.9600 . ?
C21 H21B 0.9600 . ?
C21 H21C 0.9600 . ?
